data_2239659
loop_
_publ_author_name
'Bouzidi, Chahira'
'Zid, Mohamed Faouzi'
'Driss, Ahmed'
'Souilem, Amira'

_publ_section_title
;
 Non-centrosymmetric Rb~2~Mn~2~(MoO~4~)~3~
;
_journal_coeditor_code RU2059
_journal_issue 7
_journal_name_full 'Acta Crystallographica Section E'
_journal_page_first i36
_journal_page_last i37
_journal_paper_doi 10.1107/S1600536814013099
_journal_volume 70
_journal_year 2014
_chemical_formula_iupac 'Rb2 Mn2 (Mo O4)3'
_chemical_formula_moiety 'Mn2 Mo3 O12 Rb2'
_chemical_formula_sum 'Mn2 Mo3 O12 Rb2'
_chemical_formula_weight 760.64
_chemical_name_systematic
;
Dirubidium dimanganese(II) tris(tetraoxomolybdate)
;
_space_group_IT_number 198
_symmetry_cell_setting cubic
_symmetry_space_group_name_Hall 'P 2ac 2ab 3'
_symmetry_space_group_name_H-M 'P 21 3'
_atom_sites_solution_primary direct
_atom_sites_solution_secondary difmap
_audit_creation_method SHELXL-97
_cell_angle_alpha 90.00
_cell_angle_beta 90.00
_cell_angle_gamma 90.00
_cell_formula_units_Z 4
_cell_length_a 10.9002(9)
_cell_length_b 10.9002(9)
_cell_length_c 10.9002(9)
_cell_measurement_reflns_used 25
_cell_measurement_temperature 298(2)
_cell_measurement_theta_max 15
_cell_measurement_theta_min 11
_cell_volume 1295.10(19)
_computing_cell_refinement 'CAD-4 EXPRESS (Duisenberg, 1992; Mac\'i\<cek & Yordanov, 1992)'
_computing_data_collection 'CAD-4 EXPRESS (Duisenberg, 1992; Mac\'i\<cek & Yordanov, 1992)'
_computing_data_reduction 'XCAD4 (Harms & Wocadlo, 1995)'
_computing_molecular_graphics 'DIAMOND (Brandenburg & Putz, 2001)'
_computing_publication_material 'WinGX (Farrugia, 2012)'
_computing_structure_refinement 'SHELXL97 (Sheldrick, 2008)'
_computing_structure_solution 'SHELXS97 (Sheldrick, 2008)'
_diffrn_ambient_temperature 298(2)
_diffrn_measured_fraction_theta_full 1.000
_diffrn_measured_fraction_theta_max 1.000
_diffrn_measurement_device_type 'Enraf--Nonius CAD-4'
_diffrn_measurement_method \w/2\q
_diffrn_radiation_monochromator graphite
_diffrn_radiation_source 'fine-focus sealed tube'
_diffrn_radiation_type MoK\a
_diffrn_radiation_wavelength 0.71073
_diffrn_reflns_av_R_equivalents 0.0438
_diffrn_reflns_av_sigmaI/netI 0.0406
_diffrn_reflns_limit_h_max 1
_diffrn_reflns_limit_h_min -13
_diffrn_reflns_limit_k_max 13
_diffrn_reflns_limit_k_min -1
_diffrn_reflns_limit_l_max 6
_diffrn_reflns_limit_l_min -13
_diffrn_reflns_number 2949
_diffrn_reflns_theta_full 26.93
_diffrn_reflns_theta_max 26.93
_diffrn_reflns_theta_min 2.64
_diffrn_standards_decay_% 1.3
_diffrn_standards_interval_time 120
_diffrn_standards_number 2
_exptl_absorpt_coefficient_mu 12.240
_exptl_absorpt_correction_T_max 0.210
_exptl_absorpt_correction_T_min 0.071
_exptl_absorpt_correction_type psi-scan
_exptl_absorpt_process_details '(North <i>et al.</i>, 1968)'
_exptl_crystal_colour yellow
_exptl_crystal_density_diffrn 3.901
_exptl_crystal_density_method 'not measured'
_exptl_crystal_description prism
_exptl_crystal_F_000 1384
_exptl_crystal_size_max 0.25
_exptl_crystal_size_mid 0.15
_exptl_crystal_size_min 0.10
_refine_diff_density_max 1.028
_refine_diff_density_min -0.963
_refine_ls_abs_structure_details 'Flack (1983), 264 Friedel pairs'
_refine_ls_abs_structure_Flack 0.04(2)
_refine_ls_extinction_coef 0.0049(4)
_refine_ls_extinction_expression Fc^*^=kFc[1+0.001xFc^2^\l^3^/sin(2\q)]^-1/4^
_refine_ls_extinction_method 'SHELXL97 (Sheldrick, 2008)'
_refine_ls_goodness_of_fit_ref 1.096
_refine_ls_matrix_type full
_refine_ls_number_parameters 59
_refine_ls_number_reflns 916
_refine_ls_number_restraints 0
_refine_ls_restrained_S_all 1.096
_refine_ls_R_factor_all 0.0428
_refine_ls_R_factor_gt 0.0354
_refine_ls_shift/su_max 0.000
_refine_ls_shift/su_mean 0.000
_refine_ls_structure_factor_coef Fsqd
_refine_ls_weighting_details 'calc w=1/[\s^2^(Fo^2^)+(0.0187P)^2^+14.7659P] where P=(Fo^2^+2Fc^2^)/3'
_refine_ls_weighting_scheme calc
_refine_ls_wR_factor_gt 0.0765
_refine_ls_wR_factor_ref 0.0790
_reflns_number_gt 838
_reflns_number_total 916
_reflns_threshold_expression I>2\s(I)
_cod_data_source_file ru2059sup1.cf
_cod_data_source_block I
_cod_original_sg_symbol_H-M ' P 21 3'
_cod_database_code 2239659
_cod_database_fobs_code 2239659

loop_
_symmetry_equiv_pos_as_xyz
'x, y, z'
'-x+1/2, -y, z+1/2'
'x+1/2, -y+1/2, -z'
'-x, y+1/2, -z+1/2'
'z, x, y'
'y, z, x'
'-z+1/2, -x, y+1/2'
'-y, z+1/2, -x+1/2'
'z+1/2, -x+1/2, -y'
'-y+1/2, -z, x+1/2'
'-z, x+1/2, -y+1/2'
'y+1/2, -z+1/2, -x'

loop_
_atom_site_type_symbol
_atom_site_label
_atom_site_fract_x
_atom_site_fract_y
_atom_site_fract_z
_atom_site_U_iso_or_equiv
_atom_site_adp_type
_atom_site_calc_flag
_atom_site_refinement_flags
_atom_site_occupancy
_atom_site_symmetry_multiplicity
Mo Mo1 0.37706(7) 0.52435(7) 0.79714(7) 0.0157(2) Uani d . 1 1
Mn Mn1 0.38791(13) 0.61209(13) 1.11209(13) 0.0197(5) Uani d S 1 3
Mn Mn2 0.33762(13) 0.83762(13) 0.66238(13) 0.0227(6) Uani d S 1 3
Rb Rb1 0.04628(12) 0.54628(12) 0.95372(12) 0.0487(6) Uani d S 1 3
Rb Rb2 0.31889(10) 0.18111(10) 0.81889(10) 0.0371(5) Uani d S 1 3
O O1 0.3993(13) 0.6707(9) 0.7457(11) 0.083(4) Uani d . 1 1
O O2 0.2720(11) 0.4448(11) 0.7079(10) 0.083(4) Uani d . 1 1
O O3 0.3323(11) 0.5164(12) 0.9489(8) 0.084(4) Uani d . 1 1
O O4 0.5171(12) 0.4546(14) 0.7765(13) 0.109(5) Uani d . 1 1

loop_
_atom_site_aniso_label
_atom_site_aniso_U_11
_atom_site_aniso_U_22
_atom_site_aniso_U_33
_atom_site_aniso_U_12
_atom_site_aniso_U_13
_atom_site_aniso_U_23
Mo1 0.0163(4) 0.0156(4) 0.0152(4) 0.0025(3) -0.0033(3) -0.0012(3)
Mn1 0.0197(5) 0.0197(5) 0.0197(5) 0.0016(6) 0.0016(6) -0.0016(6)
Mn2 0.0227(6) 0.0227(6) 0.0227(6) -0.0053(6) 0.0053(6) 0.0053(6)
Rb1 0.0487(6) 0.0487(6) 0.0487(6) -0.0082(6) 0.0082(6) 0.0082(6)
Rb2 0.0371(5) 0.0371(5) 0.0371(5) 0.0042(5) -0.0042(5) 0.0042(5)
O1 0.113(10) 0.041(5) 0.096(9) -0.022(7) -0.024(8) 0.029(6)
O2 0.099(9) 0.098(9) 0.051(6) -0.054(7) -0.058(6) 0.026(6)
O3 0.102(9) 0.128(10) 0.021(4) -0.055(8) 0.022(5) -0.033(6)
O4 0.084(9) 0.129(11) 0.113(11) 0.089(9) -0.019(8) 0.004(9)

loop_
_atom_type_symbol
_atom_type_description
_atom_type_scat_dispersion_real
_atom_type_scat_dispersion_imag
_atom_type_scat_source
O O 0.0106 0.0060 'International Tables Vol C Tables 4.2.6.8 and 6.1.1.4'
Mn Mn 0.3368 0.7283 'International Tables Vol C Tables 4.2.6.8 and 6.1.1.4'
Rb Rb -0.9393 2.9676 'International Tables Vol C Tables 4.2.6.8 and 6.1.1.4'
Mo Mo -1.6832 0.6857 'International Tables Vol C Tables 4.2.6.8 and 6.1.1.4'

loop_
_geom_angle_atom_site_label_1
_geom_angle_atom_site_label_2
_geom_angle_atom_site_label_3
_geom_angle_site_symmetry_1
_geom_angle_site_symmetry_3
_geom_angle
O1 Mo1 O4 . . 104.1(7)
O1 Mo1 O3 . . 113.7(6)
O4 Mo1 O3 . . 110.7(6)
O1 Mo1 O2 . . 112.1(5)
O4 Mo1 O2 . . 107.0(7)
O3 Mo1 O2 . . 109.0(6)
O2 Mn1 O2 6_556 2_565 88.8(5)
O2 Mn1 O2 6_556 11_656 88.8(5)
O2 Mn1 O2 2_565 11_656 88.8(5)
O2 Mn1 O3 6_556 . 179.2(5)
O2 Mn1 O3 2_565 . 91.9(4)
O2 Mn1 O3 11_656 . 91.0(6)
O2 Mn1 O3 6_556 8_646 91.9(4)
O2 Mn1 O3 2_565 8_646 91.0(6)
O2 Mn1 O3 11_656 8_646 179.2(5)
O3 Mn1 O3 . 8_646 88.2(5)
O2 Mn1 O3 6_556 7_665 91.0(6)
O2 Mn1 O3 2_565 7_665 179.2(5)
O2 Mn1 O3 11_656 7_665 91.9(4)
O3 Mn1 O3 . 7_665 88.2(5)
O3 Mn1 O3 8_646 7_665 88.2(5)
O4 Mn2 O4 4_656 6 88.6(5)
O4 Mn2 O4 4_656 9_466 88.6(5)
O4 Mn2 O4 6 9_466 88.6(5)
O4 Mn2 O1 4_656 12_466 168.3(6)
O4 Mn2 O1 6 12_466 98.2(5)
O4 Mn2 O1 9_466 12_466 82.1(6)
O4 Mn2 O1 4_656 11_656 82.1(6)
O4 Mn2 O1 6 11_656 168.3(6)
O4 Mn2 O1 9_466 11_656 98.2(5)
O1 Mn2 O1 12_466 11_656 92.3(6)
O4 Mn2 O1 4_656 . 98.2(5)
O4 Mn2 O1 6 . 82.1(6)
O4 Mn2 O1 9_466 . 168.3(6)
O1 Mn2 O1 12_466 . 92.3(6)
O1 Mn2 O1 11_656 . 92.3(6)

loop_
_geom_bond_atom_site_label_1
_geom_bond_atom_site_label_2
_geom_bond_site_symmetry_2
_geom_bond_distance
Mo1 O1 . 1.708(10)
Mo1 O4 . 1.721(11)
Mo1 O3 . 1.726(8)
Mo1 O2 . 1.734(10)
Mn1 O2 6_556 2.125(10)
Mn1 O2 2_565 2.125(10)
Mn1 O2 11_656 2.125(10)
Mn1 O3 . 2.150(9)
Mn1 O3 8_646 2.150(9)
Mn1 O3 7_665 2.150(9)
Mn2 O4 4_656 2.139(10)
Mn2 O4 6 2.139(10)
Mn2 O4 9_466 2.139(10)
Mn2 O1 12_466 2.142(10)
Mn2 O1 11_656 2.142(10)
Mn2 O1 . 2.142(10)
Rb1 O3 . 3.135(12)
Rb1 O3 11_656 3.135(12)
Rb1 O3 12_466 3.135(12)
Rb1 O2 2_565 3.407(13)
Rb1 O2 10_565 3.407(13)
Rb1 O2 7_565 3.407(13)
Rb1 O4 10_565 3.586(13)
Rb1 O4 2_565 3.586(13)
Rb1 O4 7_565 3.586(13)
Rb2 O1 4_646 3.153(15)
Rb2 O1 11_646 3.153(15)
Rb2 O1 8_646 3.153(15)
Rb2 O2 9_456 3.160(12)
Rb2 O2 . 3.160(12)
Rb2 O2 10_565 3.160(12)
Rb2 O4 4_646 3.221(17)
Rb2 O4 8_646 3.221(17)
Rb2 O4 11_646 3.221(17)
